data_4511489
loop_
_publ_author_name
'Hu, Sheng'
'Zhou, Ai-Ju'
'Zhang, Yue-Hua'
'Ding, Shu'
'Tong, Ming-Liang'

_publ_section_title
;
 1D Tubular Chains and 3D Polycatenane Frameworks Constructed with
 Cu2X2Dimers (X = Br-, I-, CN-) and Flexible Dipyridyl Spacers
;
_journal_issue 11
_journal_name_full 'Crystal Growth &amp; Design'
_journal_page_first 2543
_journal_paper_doi 10.1021/cg060370k
_journal_volume 6
_journal_year 2006
_chemical_formula_sum 'C36 H36 Cu2 I2 N4'
_chemical_formula_weight 905.57
_chemical_name_systematic
; 
 ? 
;
_space_group_IT_number 12
_symmetry_cell_setting monoclinic
_symmetry_space_group_name_Hall '-C 2y'
_symmetry_space_group_name_H-M 'C 1 2/m 1'
_atom_sites_solution_hydrogens geom
_atom_sites_solution_primary direct
_atom_sites_solution_secondary difmap
_audit_creation_method SHELXL-97
_cell_angle_alpha 90.00
_cell_angle_beta 94.423(2)
_cell_angle_gamma 90.00
_cell_formula_units_Z 2
_cell_length_a 15.7611(17)
_cell_length_b 13.1490(14)
_cell_length_c 8.4107(9)
_cell_measurement_temperature 123(2)
_cell_volume 1737.9(3)
_computing_cell_refinement 'SAINT-PLUS, Ver. 6.0, 1997'
_computing_data_collection 'SMART, 1998.'
_computing_data_reduction 'SAINT-PLUS, Ver. 6.0, 1997'
_computing_molecular_graphics 'XP, Ver. 6.10, Bruker AXS Inc., 2000'
_computing_publication_material 'SHELXTL-Bruker AXS Inc., 1998'
_computing_structure_refinement 'SHELXL-97 (Sheldrick, 1997)'
_computing_structure_solution 'SHELXS-97 (Sheldrick, 1990)'
_diffrn_ambient_temperature 123(2)
_diffrn_measured_fraction_theta_full 0.938
_diffrn_measured_fraction_theta_max 0.938
_diffrn_measurement_method 'phi and omega scans'
_diffrn_radiation_monochromator graphite
_diffrn_radiation_source 'fine-focus sealed tube'
_diffrn_radiation_type MoK\a
_diffrn_radiation_wavelength 0.71073
_diffrn_reflns_av_R_equivalents 0.0197
_diffrn_reflns_av_sigmaI/netI 0.0326
_diffrn_reflns_limit_h_max 19
_diffrn_reflns_limit_h_min -8
_diffrn_reflns_limit_k_max 13
_diffrn_reflns_limit_k_min -15
_diffrn_reflns_limit_l_max 8
_diffrn_reflns_limit_l_min -10
_diffrn_reflns_number 3082
_diffrn_reflns_theta_full 25.99
_diffrn_reflns_theta_max 25.99
_diffrn_reflns_theta_min 2.02
_diffrn_standards_decay_% 0
_diffrn_standards_interval_count 0
_diffrn_standards_interval_time 0
_diffrn_standards_number 0
_exptl_absorpt_coefficient_mu 3.031
_exptl_absorpt_correction_T_max 0.7316
_exptl_absorpt_correction_T_min 0.5553
_exptl_absorpt_correction_type multi-scan
_exptl_absorpt_process_details 'SADABS (Bruker, 2002)'
_exptl_crystal_colour 'dark red'
_exptl_crystal_density_diffrn 1.731
_exptl_crystal_density_method 'not measured'
_exptl_crystal_description block
_exptl_crystal_F_000 888
_exptl_crystal_size_max 0.22
_exptl_crystal_size_mid 0.16
_exptl_crystal_size_min 0.11
_refine_diff_density_max 1.476
_refine_diff_density_min -0.706
_refine_diff_density_rms 0.162
_refine_ls_extinction_method none
_refine_ls_goodness_of_fit_ref 1.106
_refine_ls_hydrogen_treatment mixed
_refine_ls_matrix_type full
_refine_ls_number_parameters 106
_refine_ls_number_reflns 1678
_refine_ls_number_restraints 18
_refine_ls_restrained_S_all 1.133
_refine_ls_R_factor_all 0.0428
_refine_ls_R_factor_gt 0.0384
_refine_ls_shift/su_max 0.000
_refine_ls_shift/su_mean 0.000
_refine_ls_structure_factor_coef Fsqd
_refine_ls_weighting_details 'calc w=1/[\s^2^(Fo^2^)+(0.0591P)^2^+3.6475P] where P=(Fo^2^+2Fc^2^)/3'
_refine_ls_weighting_scheme calc
_refine_ls_wR_factor_gt 0.0977
_refine_ls_wR_factor_ref 0.1002
_reflns_number_gt 1550
_reflns_number_total 1678
_reflns_threshold_expression >2sigma(I)
_cod_data_source_file cg060370ksi20060904_105804.cif
_cod_data_source_block compound5
_cod_original_sg_symbol_H-M C2/m
_cod_database_code 4511489

loop_
_symmetry_equiv_pos_as_xyz
'x, y, z'
'-x, y, -z'
'x+1/2, y+1/2, z'
'-x+1/2, y+1/2, -z'
'-x, -y, -z'
'x, -y, z'
'-x+1/2, -y+1/2, -z'
'x+1/2, -y+1/2, z'

loop_
_atom_site_label
_atom_site_type_symbol
_atom_site_fract_x
_atom_site_fract_y
_atom_site_fract_z
_atom_site_U_iso_or_equiv
_atom_site_adp_type
_atom_site_occupancy
_atom_site_symmetry_multiplicity
_atom_site_calc_flag
_atom_site_refinement_flags
I1 I 0.39958(2) 0.5000 0.18195(5) 0.02318(17) Uani 1 2 d S
Cu1 Cu 0.43651(5) 0.5000 -0.11633(10) 0.0214(2) Uani 1 2 d S
N1 N 0.3865(2) 0.3708(3) -0.2213(4) 0.0202(8) Uani 1 1 d .
C1 C 0.4216(3) 0.3298(4) -0.3461(6) 0.0283(11) Uani 1 1 d .
H1 H 0.4696 0.3626 -0.3848 0.034 Uiso 1 1 calc R
C2 C 0.3916(3) 0.2422(4) -0.4218(6) 0.0299(11) Uani 1 1 d .
H2 H 0.4186 0.2166 -0.5106 0.036 Uiso 1 1 calc R
C3 C 0.3222(3) 0.1917(4) -0.3682(6) 0.0246(10) Uani 1 1 d .
C4 C 0.2853(3) 0.2349(4) -0.2403(6) 0.0278(11) Uani 1 1 d .
H4 H 0.2371 0.2036 -0.1999 0.033 Uiso 1 1 calc R
C5 C 0.3180(3) 0.3229(4) -0.1712(6) 0.0260(11) Uani 1 1 d .
H5 H 0.2909 0.3510 -0.0841 0.031 Uiso 1 1 calc R
C6 C 0.2895(3) 0.0949(4) -0.4463(6) 0.0281(11) Uani 1 1 d .
H6A H 0.3033 0.0947 -0.5591 0.034 Uiso 1 1 calc R
H6B H 0.2268 0.0928 -0.4448 0.034 Uiso 1 1 calc R
C7 C 0.3274(5) 0.0000 -0.3635(9) 0.0264(15) Uani 1 2 d S
H7A H 0.3900 0.0000 -0.3680 0.032 Uiso 1 2 calc SR
H7B H 0.3148 0.0000 -0.2500 0.032 Uiso 1 2 calc SR
C8 C 0.4671(9) 0.0000 0.0519(18) 0.095(4) Uani 1 2 d SU
C9 C 0.4275(9) 0.0907(13) 0.1128(19) 0.144(5) Uani 1 1 d U
H9 H 0.3824 0.0943 0.1812 0.172 Uiso 1 1 calc R
C10 C 0.4737(8) 0.1759(10) 0.0438(15) 0.127(5) Uani 1 1 d U
H10 H 0.4572 0.2415 0.0773 0.153 Uiso 1 1 calc R

loop_
_atom_site_aniso_label
_atom_site_aniso_U_11
_atom_site_aniso_U_22
_atom_site_aniso_U_33
_atom_site_aniso_U_23
_atom_site_aniso_U_13
_atom_site_aniso_U_12
I1 0.0207(3) 0.0232(3) 0.0259(3) 0.000 0.00355(18) 0.000
Cu1 0.0239(4) 0.0137(4) 0.0268(5) 0.000 0.0020(3) 0.000
N1 0.0229(19) 0.013(2) 0.024(2) 0.0000(16) -0.0014(16) -0.0003(15)
C1 0.028(3) 0.026(3) 0.032(3) -0.003(2) 0.006(2) -0.008(2)
C2 0.028(2) 0.025(3) 0.036(3) -0.008(2) 0.003(2) -0.001(2)
C3 0.029(3) 0.013(2) 0.030(3) 0.0014(19) -0.007(2) 0.0018(18)
C4 0.031(3) 0.022(3) 0.030(3) 0.002(2) 0.001(2) -0.009(2)
C5 0.028(3) 0.024(3) 0.027(2) -0.001(2) 0.004(2) -0.0031(19)
C6 0.034(3) 0.016(3) 0.033(3) 0.002(2) -0.010(2) -0.003(2)
C7 0.033(4) 0.013(4) 0.033(4) 0.000 -0.003(3) 0.000
C8 0.086(7) 0.107(8) 0.088(8) 0.000 -0.014(6) 0.000
C9 0.138(8) 0.162(9) 0.127(8) -0.031(8) -0.014(7) 0.035(7)
C10 0.135(9) 0.120(7) 0.115(9) -0.027(7) -0.058(7) 0.026(6)

loop_
_atom_type_symbol
_atom_type_description
_atom_type_scat_dispersion_real
_atom_type_scat_dispersion_imag
_atom_type_scat_source
C C 0.0033 0.0016 'International Tables Vol C Tables 4.2.6.8 and 6.1.1.4'
H H 0.0000 0.0000 'International Tables Vol C Tables 4.2.6.8 and 6.1.1.4'
N N 0.0061 0.0033 'International Tables Vol C Tables 4.2.6.8 and 6.1.1.4'
Cu Cu 0.3201 1.2651 'International Tables Vol C Tables 4.2.6.8 and 6.1.1.4'
I I -0.4742 1.8119 'International Tables Vol C Tables 4.2.6.8 and 6.1.1.4'

loop_
_geom_angle_atom_site_label_1
_geom_angle_atom_site_label_2
_geom_angle_atom_site_label_3
_geom_angle
_geom_angle_site_symmetry_1
_geom_angle_site_symmetry_3
Cu1 I1 Cu1 60.94(3) . 5_665
N1 Cu1 N1 112.4(2) . 6_565
N1 Cu1 I1 107.88(11) . .
N1 Cu1 I1 107.88(11) 6_565 .
N1 Cu1 I1 104.87(10) . 5_665
N1 Cu1 I1 104.87(10) 6_565 5_665
I1 Cu1 I1 119.06(3) . 5_665
N1 Cu1 Cu1 123.71(11) . 5_665
N1 Cu1 Cu1 123.71(11) 6_565 5_665
I1 Cu1 Cu1 60.71(3) . 5_665
I1 Cu1 Cu1 58.35(3) 5_665 5_665
C1 N1 C5 116.6(4) . .
C1 N1 Cu1 120.3(3) . .
C5 N1 Cu1 123.1(3) . .
N1 C1 C2 123.4(5) . .
N1 C1 H1 118.3 . .
C2 C1 H1 118.3 . .
C1 C2 C3 120.0(5) . .
C1 C2 H2 120.0 . .
C3 C2 H2 120.0 . .
C2 C3 C4 116.5(4) . .
C2 C3 C6 121.1(4) . .
C4 C3 C6 122.4(4) . .
C5 C4 C3 120.5(4) . .
C5 C4 H4 119.8 . .
C3 C4 H4 119.8 . .
N1 C5 C4 123.0(4) . .
N1 C5 H5 118.5 . .
C4 C5 H5 118.5 . .
C3 C6 C7 112.5(4) . .
C3 C6 H6A 109.1 . .
C7 C6 H6A 109.1 . .
C3 C6 H6B 109.1 . .
C7 C6 H6B 109.1 . .
H6A C6 H6B 107.8 . .
C6 C7 C6 109.5(6) 6 .
C6 C7 H7A 109.8 6 .
C6 C7 H7A 109.8 . .
C6 C7 H7B 109.8 6 .
C6 C7 H7B 109.8 . .
H7A C7 H7B 108.2 . .
C8 C8 C9 125.0(9) 5_655 .
C8 C8 C9 125.0(9) 5_655 6
C9 C8 C9 110.0(18) . 6
C8 C9 C10 104.2(12) . .
C8 C9 H9 127.9 . .
C10 C9 H9 127.9 . .
C10 C10 C9 130.7(8) 2_655 .
C10 C10 H10 114.7 2_655 .
C9 C10 H10 114.7 . .

loop_
_geom_bond_atom_site_label_1
_geom_bond_atom_site_label_2
_geom_bond_distance
_geom_bond_site_symmetry_2
I1 Cu1 2.6186(9) .
I1 Cu1 2.6830(9) 5_665
Cu1 N1 2.045(4) .
Cu1 N1 2.045(4) 6_565
Cu1 I1 2.6830(9) 5_665
Cu1 Cu1 2.6890(17) 5_665
N1 C1 1.337(6) .
N1 C5 1.346(6) .
C1 C2 1.382(7) .
C1 H1 0.9500 .
C2 C3 1.384(7) .
C2 H2 0.9500 .
C3 C4 1.384(7) .
C3 C6 1.505(7) .
C4 C5 1.377(7) .
C4 H4 0.9500 .
C5 H5 0.9500 .
C6 C7 1.529(6) .
C6 H6A 0.9900 .
C6 H6B 0.9900 .
C7 C6 1.529(6) 6
C7 H7A 0.9900 .
C7 H7B 0.9900 .
C8 C8 1.41(3) 5_655
C8 C9 1.457(15) .
C8 C9 1.457(15) 6
C9 C10 1.478(19) .
C9 H9 0.9500 .
C10 C10 1.15(3) 2_655
C10 H10 0.9500 .
